data_4501288
loop_
_publ_author_name
'Mouchaham, Georges'
'Roques, Nans'
'Brand\`es, St\'ephane'
'Duhayon, Carine'
'Sutter, Jean-Pascal'

_publ_section_title
;
 Self-Assembly of Zr(C2O4)44--Metallotectons and Bisimidazolium Cations:
 Influence of the Dication on H-Bonded Framework Dimensionality and
 Material Potential Porosity
;
_journal_issue 12
_journal_name_full 'Crystal Growth &amp; Design'
_journal_page_first 5424
_journal_paper_doi 10.1021/cg201008v
_journal_volume 11
_journal_year 2011
_chemical_formula_moiety '2(C14 H16 N4), C8 O16 Zr, 4(H2 O), 2(O)'
_chemical_formula_sum 'C36 H40 N8 O22 Zr'
_chemical_formula_weight 1027.98
_space_group_IT_number 15
_symmetry_cell_setting monoclinic
_symmetry_space_group_name_Hall '-C 2yc'
_symmetry_space_group_name_H-M 'C 1 2/c 1'
_atom_sites_solution_hydrogens geom
_atom_sites_solution_primary direct
_atom_sites_solution_secondary difmap
_audit_creation_method SHELXL-97
_audit_update_record
;
2011-07-21 # Formatted by publCIF
;
_cell_angle_alpha 90.000(5)
_cell_angle_beta 96.116(5)
_cell_angle_gamma 90.000(5)
_cell_formula_units_Z 4
_cell_length_a 19.896(5)
_cell_length_b 10.154(5)
_cell_length_c 21.312(5)
_cell_measurement_reflns_used 15526
_cell_measurement_temperature 180(2)
_cell_measurement_theta_max 31.3770
_cell_measurement_theta_min 2.8854
_cell_volume 4281(3)
_computing_cell_refinement 'CrysAlis RED, (Oxford Diffraction, 2002)'
_computing_data_collection 'Xcalibur, (Oxford Diffraction, 2002)'
_computing_data_reduction 'CrysAlis RED, (Oxford Diffraction, 2002)'
_computing_molecular_graphics 'Ortep-III (LJ Farrujia, 1997)'
_computing_structure_refinement 'SHELXL-97 (Sheldrick, 2008)'
_computing_structure_solution 'SIR92 (Altomare et al., 1994)'
_diffrn_ambient_temperature 180(2)
_diffrn_detector_area_resol_mean 8.2632
_diffrn_measured_fraction_theta_full 0.997
_diffrn_measured_fraction_theta_max 0.997
_diffrn_measurement_device_type 'Xcalibur, Sapphire1, long nozzle'
_diffrn_measurement_method '\w scans'
_diffrn_radiation_monochromator graphite
_diffrn_radiation_source 'fine-focus sealed tube'
_diffrn_radiation_type MoK\a
_diffrn_radiation_wavelength 0.71073
_diffrn_reflns_av_R_equivalents 0.0211
_diffrn_reflns_av_sigmaI/netI 0.0163
_diffrn_reflns_limit_h_max 25
_diffrn_reflns_limit_h_min -24
_diffrn_reflns_limit_k_max 13
_diffrn_reflns_limit_k_min -11
_diffrn_reflns_limit_l_max 26
_diffrn_reflns_limit_l_min -27
_diffrn_reflns_number 16533
_diffrn_reflns_theta_full 27.10
_diffrn_reflns_theta_max 27.10
_diffrn_reflns_theta_min 2.89
_exptl_absorpt_coefficient_mu 0.353
_exptl_absorpt_correction_T_max 1.00000
_exptl_absorpt_correction_T_min 0.96954
_exptl_absorpt_correction_type multi-scan
_exptl_absorpt_process_details 'DENZO/SCALEPACK (Otwinowski & Minor, 1997)'
_exptl_crystal_colour colorless
_exptl_crystal_density_diffrn 1.595
_exptl_crystal_density_method 'not measured'
_exptl_crystal_description Block
_exptl_crystal_F_000 2112
_exptl_crystal_size_max 0.25
_exptl_crystal_size_mid 0.23
_exptl_crystal_size_min 0.15
_refine_diff_density_max 1.487
_refine_diff_density_min -0.649
_refine_diff_density_rms 0.079
_refine_ls_extinction_method none
_refine_ls_goodness_of_fit_ref 1.082
_refine_ls_hydrogen_treatment mixed
_refine_ls_matrix_type full
_refine_ls_number_parameters 321
_refine_ls_number_reflns 4709
_refine_ls_number_restraints 0
_refine_ls_restrained_S_all 1.082
_refine_ls_R_factor_all 0.0353
_refine_ls_R_factor_gt 0.0324
_refine_ls_shift/su_max 0.003
_refine_ls_shift/su_mean 0.000
_refine_ls_structure_factor_coef Fsqd
_refine_ls_weighting_details 'calc w=1/[\s^2^(Fo^2^)+(0.0564P)^2^+7.1773P] where P=(Fo^2^+2Fc^2^)/3'
_refine_ls_weighting_scheme calc
_refine_ls_wR_factor_gt 0.0945
_refine_ls_wR_factor_ref 0.0961
_reflns_number_gt 4322
_reflns_number_total 4709
_reflns_threshold_expression >2\s(I)
_cod_data_source_file cg201008v_si_004.cif
_cod_data_source_block compound2
_cod_original_sg_symbol_H-M 'C 1 2/c 1 '
_cod_database_code 4501288

loop_
_symmetry_equiv_pos_as_xyz
'x, y, z'
'-x, y, -z+1/2'
'x+1/2, y+1/2, z'
'-x+1/2, y+1/2, -z+1/2'
'-x, -y, -z'
'x, -y, z-1/2'
'-x+1/2, -y+1/2, -z'
'x+1/2, -y+1/2, z-1/2'

loop_
_atom_site_label
_atom_site_type_symbol
_atom_site_fract_x
_atom_site_fract_y
_atom_site_fract_z
_atom_site_U_iso_or_equiv
_atom_site_adp_type
_atom_site_occupancy
_atom_site_symmetry_multiplicity
_atom_site_calc_flag
_atom_site_refinement_flags
Zr1 Zr 0.5000 0.23047(2) 0.2500 0.01216(9) Uani 1 2 d S
O2 O 0.40008(6) 0.16060(13) 0.26540(7) 0.0202(3) Uani 1 1 d .
O5 O 0.43288(7) 0.39774(14) 0.22034(6) 0.0208(3) Uani 1 1 d .
O4 O 0.31955(7) 0.00826(15) 0.24635(7) 0.0260(3) Uani 1 1 d .
O6 O 0.52366(7) 0.30241(14) 0.15777(6) 0.0196(3) Uani 1 1 d .
O1 O 0.47220(7) 0.06696(14) 0.18493(6) 0.0204(3) Uani 1 1 d .
O2W O 0.24934(12) 0.0315(2) 0.35400(9) 0.0471(5) Uani 1 1 d .
N1 N 0.21375(8) 0.13428(16) 0.14857(7) 0.0181(3) Uani 1 1 d .
O3 O 0.40331(9) -0.10289(17) 0.16202(9) 0.0418(5) Uani 1 1 d .
N2 N 0.15035(8) 0.06342(18) 0.21634(8) 0.0225(3) Uani 1 1 d .
H21 H 0.1267 0.0119 0.2373 0.027 Uiso 1 1 calc R
O1W O 0.40130(9) 0.58104(18) 0.00794(9) 0.0328(4) Uani 1 1 d .
O7 O 0.42477(11) 0.58077(19) 0.16259(10) 0.0532(6) Uani 1 1 d .
N3 N 0.39600(8) 0.14373(16) -0.03438(8) 0.0198(3) Uani 1 1 d .
N4 N 0.46189(9) 0.08123(18) -0.10181(8) 0.0248(4) Uani 1 1 d .
H41 H 0.4827 0.0323 -0.1264 0.030 Uiso 1 1 calc R
C9 C 0.28731(10) 0.07680(19) -0.00127(9) 0.0203(4) Uani 1 1 d .
H91 H 0.2767 0.0349 -0.0398 0.024 Uiso 1 1 calc R
C6 C 0.31828(10) 0.21064(19) 0.11233(9) 0.0198(4) Uani 1 1 d .
H61 H 0.3276 0.2573 0.1498 0.024 Uiso 1 1 calc R
C13 C 0.18501(9) 0.02539(19) 0.16989(9) 0.0191(4) Uani 1 1 d .
C7 C 0.36357(10) 0.2115(2) 0.06711(9) 0.0209(4) Uani 1 1 d .
H71 H 0.4039 0.2581 0.0742 0.025 Uiso 1 1 calc R
C11 C 0.19742(11) 0.2415(2) 0.18393(10) 0.0226(4) Uani 1 1 d .
H111 H 0.2114 0.3280 0.1793 0.027 Uiso 1 1 calc R
C8 C 0.34817(9) 0.14265(18) 0.01147(9) 0.0177(4) Uani 1 1 d .
C5 C 0.25895(9) 0.13894(18) 0.10069(9) 0.0169(3) Uani 1 1 d .
C17 C 0.41723(10) 0.0382(2) -0.06487(10) 0.0230(4) Uani 1 1 d .
C10 C 0.24269(9) 0.07422(19) 0.04400(9) 0.0201(4) Uani 1 1 d .
H101 H 0.2019 0.0292 0.0365 0.024 Uiso 1 1 calc R
O3W O 0.31418(13) -0.2671(2) 0.07866(13) 0.0629(6) Uani 1 1 d .
C16 C 0.47046(11) 0.2151(2) -0.09545(10) 0.0256(4) Uani 1 1 d .
H161 H 0.4992 0.2678 -0.1163 0.031 Uiso 1 1 calc R
C15 C 0.42905(11) 0.2551(2) -0.05295(10) 0.0227(4) Uani 1 1 d .
H151 H 0.4237 0.3408 -0.0389 0.027 Uiso 1 1 calc R
C12 C 0.15738(11) 0.1968(2) 0.22642(10) 0.0253(4) Uani 1 1 d .
H121 H 0.1382 0.2463 0.2566 0.030 Uiso 1 1 calc R
C2 C 0.37379(9) 0.05769(18) 0.23818(9) 0.0180(4) Uani 1 1 d .
C18 C 0.39925(14) -0.1018(2) -0.05669(13) 0.0380(6) Uani 1 1 d .
H181 H 0.3542 -0.1173 -0.0761 0.057 Uiso 1 1 calc R
H182 H 0.4016 -0.1219 -0.0125 0.057 Uiso 1 1 calc R
H183 H 0.4303 -0.1568 -0.0762 0.057 Uiso 1 1 calc R
C4 C 0.49923(9) 0.40957(19) 0.13499(9) 0.0184(4) Uani 1 1 d .
C3 C 0.44732(10) 0.4725(2) 0.17444(10) 0.0238(4) Uani 1 1 d .
C1 C 0.41824(10) -0.0023(2) 0.19041(9) 0.0217(4) Uani 1 1 d .
C14 C 0.19314(12) -0.1123(2) 0.15036(11) 0.0294(5) Uani 1 1 d .
H141 H 0.1746 -0.1700 0.1798 0.044 Uiso 1 1 calc R
H142 H 0.2403 -0.1313 0.1495 0.044 Uiso 1 1 calc R
H143 H 0.1698 -0.1254 0.1090 0.044 Uiso 1 1 calc R
O8 O 0.51227(8) 0.46235(16) 0.08606(7) 0.0297(3) Uani 1 1 d .
H2W1 H 0.428(2) 0.563(4) 0.038(2) 0.076(13) Uiso 1 1 d .
H1W1 H 0.4259(18) 0.587(3) -0.0234(17) 0.055(10) Uiso 1 1 d .
H1W2 H 0.2323(16) 0.088(3) 0.3651(15) 0.040(9) Uiso 1 1 d .
H2W2 H 0.2700(19) 0.059(4) 0.3178(19) 0.069(11) Uiso 1 1 d .

loop_
_atom_site_aniso_label
_atom_site_aniso_U_11
_atom_site_aniso_U_22
_atom_site_aniso_U_33
_atom_site_aniso_U_23
_atom_site_aniso_U_13
_atom_site_aniso_U_12
Zr1 0.01282(13) 0.01081(13) 0.01365(13) 0.000 0.00512(8) 0.000
O2 0.0167(6) 0.0191(7) 0.0262(7) -0.0048(5) 0.0084(5) -0.0019(5)
O5 0.0217(6) 0.0202(7) 0.0222(7) 0.0051(5) 0.0098(5) 0.0053(5)
O4 0.0199(7) 0.0257(7) 0.0336(8) -0.0010(6) 0.0085(6) -0.0069(6)
O6 0.0247(7) 0.0177(6) 0.0176(6) 0.0018(5) 0.0085(5) 0.0039(5)
O1 0.0207(6) 0.0196(7) 0.0222(7) -0.0054(5) 0.0086(5) -0.0047(5)
O2W 0.0682(14) 0.0414(11) 0.0349(10) 0.0123(8) 0.0202(9) 0.0231(10)
N1 0.0185(7) 0.0181(8) 0.0184(7) -0.0001(6) 0.0055(6) -0.0015(6)
O3 0.0439(10) 0.0291(9) 0.0567(11) -0.0225(8) 0.0255(8) -0.0167(7)
N2 0.0218(8) 0.0254(9) 0.0217(8) 0.0018(7) 0.0094(6) -0.0027(7)
O1W 0.0285(8) 0.0411(10) 0.0292(9) -0.0017(7) 0.0054(7) -0.0002(7)
O7 0.0698(13) 0.0332(10) 0.0650(13) 0.0281(9) 0.0467(11) 0.0304(9)
N3 0.0215(8) 0.0186(8) 0.0205(8) -0.0016(6) 0.0078(6) -0.0019(6)
N4 0.0270(9) 0.0239(9) 0.0258(9) -0.0044(7) 0.0128(7) -0.0004(7)
C9 0.0235(9) 0.0202(9) 0.0178(9) -0.0047(7) 0.0045(7) -0.0031(7)
C6 0.0231(9) 0.0210(9) 0.0157(8) -0.0020(7) 0.0035(7) -0.0040(7)
C13 0.0173(8) 0.0210(9) 0.0193(9) 0.0010(7) 0.0036(7) -0.0027(7)
C7 0.0179(9) 0.0241(10) 0.0211(9) -0.0012(7) 0.0041(7) -0.0065(7)
C11 0.0267(10) 0.0182(9) 0.0239(10) -0.0020(7) 0.0069(8) 0.0004(7)
C8 0.0192(8) 0.0170(8) 0.0181(8) 0.0007(7) 0.0074(7) -0.0005(7)
C5 0.0179(8) 0.0168(8) 0.0169(8) 0.0014(7) 0.0061(7) 0.0007(7)
C17 0.0252(10) 0.0213(10) 0.0239(10) -0.0026(8) 0.0090(8) -0.0006(8)
C10 0.0184(9) 0.0193(9) 0.0230(9) -0.0028(7) 0.0039(7) -0.0045(7)
O3W 0.0587(14) 0.0571(14) 0.0742(16) -0.0042(12) 0.0133(12) 0.0010(11)
C16 0.0261(10) 0.0265(11) 0.0258(10) 0.0003(8) 0.0105(8) -0.0038(8)
C15 0.0257(10) 0.0192(9) 0.0244(10) -0.0007(7) 0.0079(8) -0.0034(7)
C12 0.0269(10) 0.0263(10) 0.0241(10) -0.0024(8) 0.0096(8) 0.0025(8)
C2 0.0179(8) 0.0158(8) 0.0205(9) 0.0022(7) 0.0034(7) -0.0005(7)
C18 0.0445(14) 0.0213(11) 0.0524(15) -0.0055(10) 0.0241(12) -0.0014(10)
C4 0.0189(8) 0.0186(9) 0.0182(9) 0.0002(7) 0.0038(7) -0.0007(7)
C3 0.0266(10) 0.0212(10) 0.0255(10) 0.0058(8) 0.0110(8) 0.0051(8)
C1 0.0224(9) 0.0186(9) 0.0251(9) -0.0028(7) 0.0071(8) -0.0034(7)
C14 0.0347(11) 0.0213(10) 0.0334(11) -0.0011(8) 0.0098(9) -0.0053(8)
O8 0.0374(8) 0.0307(8) 0.0237(7) 0.0106(6) 0.0150(6) 0.0080(7)

loop_
_atom_type_symbol
_atom_type_description
_atom_type_scat_dispersion_real
_atom_type_scat_dispersion_imag
_atom_type_scat_source
C C 0.0033 0.0016 'International Tables Vol C Tables 4.2.6.8 and 6.1.1.4'
H H 0.0000 0.0000 'International Tables Vol C Tables 4.2.6.8 and 6.1.1.4'
N N 0.0061 0.0033 'International Tables Vol C Tables 4.2.6.8 and 6.1.1.4'
O O 0.0106 0.0060 'International Tables Vol C Tables 4.2.6.8 and 6.1.1.4'
Zr Zr -2.9673 0.5597 'International Tables Vol C Tables 4.2.6.8 and 6.1.1.4'

loop_
_geom_angle_atom_site_label_1
_geom_angle_atom_site_label_2
_geom_angle_atom_site_label_3
_geom_angle
_geom_angle_site_symmetry_1
_geom_angle_site_symmetry_3
O2 Zr1 O2 141.81(8) . 2_655
O2 Zr1 O6 122.15(5) . .
O2 Zr1 O6 71.68(5) 2_655 .
O2 Zr1 O6 71.68(5) . 2_655
O2 Zr1 O6 122.15(5) 2_655 2_655
O6 Zr1 O6 141.12(7) . 2_655
O2 Zr1 O1 71.03(5) . .
O2 Zr1 O1 80.23(5) 2_655 .
O6 Zr1 O1 75.50(6) . .
O6 Zr1 O1 138.91(5) 2_655 .
O2 Zr1 O1 80.23(5) . 2_655
O2 Zr1 O1 71.03(5) 2_655 2_655
O6 Zr1 O1 138.91(5) . 2_655
O6 Zr1 O1 75.50(6) 2_655 2_655
O1 Zr1 O1 81.76(8) . 2_655
O2 Zr1 O5 138.04(5) . 2_655
O2 Zr1 O5 76.06(6) 2_655 2_655
O6 Zr1 O5 79.61(5) . 2_655
O6 Zr1 O5 70.66(5) 2_655 2_655
O1 Zr1 O5 149.91(5) . 2_655
O1 Zr1 O5 107.24(6) 2_655 2_655
O2 Zr1 O5 76.06(6) . .
O2 Zr1 O5 138.04(5) 2_655 .
O6 Zr1 O5 70.66(5) . .
O6 Zr1 O5 79.61(5) 2_655 .
O1 Zr1 O5 107.24(6) . .
O1 Zr1 O5 149.91(5) 2_655 .
O5 Zr1 O5 79.61(8) 2_655 .
C2 O2 Zr1 122.38(12) . .
C3 O5 Zr1 119.38(12) . .
C4 O6 Zr1 121.26(12) . .
C1 O1 Zr1 120.49(12) . .
H1W2 O2W H2W2 107(3) . .
C13 N1 C11 109.25(16) . .
C13 N1 C5 126.14(16) . .
C11 N1 C5 124.40(16) . .
C13 N2 C12 110.60(17) . .
C13 N2 H21 124.7 . .
C12 N2 H21 124.7 . .
H2W1 O1W H1W1 105(3) . .
C17 N3 C15 109.21(16) . .
C17 N3 C8 126.05(17) . .
C15 N3 C8 124.72(16) . .
C17 N4 C16 110.62(17) . .
C17 N4 H41 124.7 . .
C16 N4 H41 124.7 . .
C10 C9 C8 119.12(17) . .
C10 C9 H91 120.4 . .
C8 C9 H91 120.4 . .
C5 C6 C7 118.86(17) . .
C5 C6 H61 120.6 . .
C7 C6 H61 120.6 . .
N2 C13 N1 106.68(17) . .
N2 C13 C14 124.78(18) . .
N1 C13 C14 128.40(18) . .
C8 C7 C6 119.42(17) . .
C8 C7 H71 120.3 . .
C6 C7 H71 120.3 . .
C12 C11 N1 106.96(18) . .
C12 C11 H111 126.5 . .
N1 C11 H111 126.5 . .
C7 C8 C9 121.45(17) . .
C7 C8 N3 118.53(17) . .
C9 C8 N3 119.99(17) . .
C10 C5 C6 121.41(17) . .
C10 C5 N1 120.07(17) . .
C6 C5 N1 118.52(17) . .
N4 C17 N3 106.86(18) . .
N4 C17 C18 124.99(19) . .
N3 C17 C18 128.01(18) . .
C9 C10 C5 119.61(17) . .
C9 C10 H101 120.2 . .
C5 C10 H101 120.2 . .
C15 C16 N4 106.58(18) . .
C15 C16 H161 126.7 . .
N4 C16 H161 126.7 . .
C16 C15 N3 106.73(18) . .
C16 C15 H151 126.6 . .
N3 C15 H151 126.6 . .
C11 C12 N2 106.50(18) . .
C11 C12 H121 126.8 . .
N2 C12 H121 126.8 . .
O4 C2 O2 126.63(18) . .
O4 C2 C1 120.66(17) . .
O2 C2 C1 112.71(16) . .
C17 C18 H181 109.5 . .
C17 C18 H182 109.5 . .
H181 C18 H182 109.5 . .
C17 C18 H183 109.5 . .
H181 C18 H183 109.5 . .
H182 C18 H183 109.5 . .
O8 C4 O6 126.49(18) . .
O8 C4 C3 119.94(18) . .
O6 C4 C3 113.56(16) . .
O7 C3 O5 125.89(19) . .
O7 C3 C4 121.43(18) . .
O5 C3 C4 112.67(17) . .
O3 C1 O1 125.04(19) . .
O3 C1 C2 122.44(18) . .
O1 C1 C2 112.52(16) . .
C13 C14 H141 109.5 . .
C13 C14 H142 109.5 . .
H141 C14 H142 109.5 . .
C13 C14 H143 109.5 . .
H141 C14 H143 109.5 . .
H142 C14 H143 109.5 . .

loop_
_geom_bond_atom_site_label_1
_geom_bond_atom_site_label_2
_geom_bond_distance
_geom_bond_site_symmetry_2
Zr1 O2 2.1685(14) .
Zr1 O2 2.1685(14) 2_655
Zr1 O6 2.1945(14) .
Zr1 O6 2.1945(14) 2_655
Zr1 O1 2.1960(15) .
Zr1 O1 2.1960(15) 2_655
Zr1 O5 2.2109(15) 2_655
Zr1 O5 2.2109(15) .
O2 C2 1.280(2) .
O5 C3 1.294(2) .
O4 C2 1.219(2) .
O6 C4 1.267(2) .
O1 C1 1.299(2) .
O2W H1W2 0.72(3) .
O2W H2W2 0.95(4) .
N1 C13 1.346(2) .
N1 C11 1.382(3) .
N1 C5 1.431(2) .
O3 C1 1.208(3) .
N2 C13 1.323(2) .
N2 C12 1.376(3) .
N2 H21 0.8600 .
O1W H2W1 0.81(4) .
O1W H1W1 0.87(4) .
O7 C3 1.204(3) .
N3 C17 1.344(3) .
N3 C15 1.387(3) .
N3 C8 1.435(2) .
N4 C17 1.322(3) .
N4 C16 1.375(3) .
N4 H41 0.8600 .
C9 C10 1.379(3) .
C9 C8 1.385(3) .
C9 H91 0.9300 .
C6 C5 1.387(3) .
C6 C7 1.388(3) .
C6 H61 0.9300 .
C13 C14 1.473(3) .
C7 C8 1.383(3) .
C7 H71 0.9300 .
C11 C12 1.347(3) .
C11 H111 0.9300 .
C5 C10 1.383(3) .
C17 C18 1.480(3) .
C10 H101 0.9300 .
C16 C15 1.350(3) .
C16 H161 0.9300 .
C15 H151 0.9300 .
C12 H121 0.9300 .
C2 C1 1.543(3) .
C18 H181 0.9600 .
C18 H182 0.9600 .
C18 H183 0.9600 .
C4 O8 1.225(2) .
C4 C3 1.539(3) .
C14 H141 0.9600 .
C14 H142 0.9600 .
C14 H143 0.9600 .
